data_7104175
loop_
_publ_author_name
'Ong, Hugo C'
'Arambula, Jonathan F'
'Rao Ramisetty, Sreenivasa'
'Baranger, Anne M'
'Zimmerman, Steven C'

_publ_section_title
;
 Molecular recognition of a thymine bulge by a high affinity,
 deazaguanine-based hydrogen-bonding ligand.
;
_journal_issue 6
_journal_name_full 'Chemical communications (Cambridge, England)'
_journal_page_first 668
_journal_page_last 670
_journal_paper_doi 10.1039/b817733n
_journal_volume 34
_journal_year 2009
_chemical_formula_moiety 'C15 H20 N4 O4'
_chemical_formula_sum 'C15 H20 N4 O4'
_chemical_formula_weight 320.35
_chemical_name_systematic
;
?
;
_space_group_IT_number 14
_symmetry_cell_setting monoclinic
_symmetry_space_group_name_Hall '-P 2ybc'
_symmetry_space_group_name_H-M 'P 1 21/c 1'
_atom_sites_solution_hydrogens geom
_atom_sites_solution_primary direct
_atom_sites_solution_secondary difmap
_audit_creation_method SHELXL-97
_audit_update_record
;
2006-10-20 text and data added, srw
;
_cell_angle_alpha 90.00
_cell_angle_beta 93.221(7)
_cell_angle_gamma 90.00
_cell_formula_units_Z 4
_cell_length_a 10.566(5)
_cell_length_b 11.898(6)
_cell_length_c 13.224(6)
_cell_measurement_reflns_used 857
_cell_measurement_temperature 193(2)
_cell_measurement_theta_max 19.18
_cell_measurement_theta_min 2.30
_cell_volume 1659.9(14)
_computing_cell_refinement 'SAINT V6.22 (Bruker, 2001)'
_computing_data_collection 'SMART V5.625 (Bruker, 2001)'
_computing_data_reduction 'SAINT V6.22 (Bruker, 2001)'
_computing_molecular_graphics 'SHELXTL V6.12 (Bruker, 2001)'
_computing_publication_material 'XCIF (Bruker, 2001)'
_computing_structure_refinement 'SHELXTL V6.12 (Bruker, 2001)'
_computing_structure_solution 'SHELXTL V6.12 (Bruker, 2001)'
_diffrn_ambient_temperature 193(2)
_diffrn_measured_fraction_theta_full 0.993
_diffrn_measured_fraction_theta_max 0.993
_diffrn_measurement_device 'Siemens Platform/CCD'
_diffrn_measurement_method 'profile data from \w scans'
_diffrn_radiation_monochromator graphite
_diffrn_radiation_source 'normal-focus sealed tube'
_diffrn_radiation_type MoK\a
_diffrn_radiation_wavelength 0.71073
_diffrn_radiation_wavelength_id g52nas
_diffrn_reflns_av_R_equivalents 0.1204
_diffrn_reflns_av_sigmaI/netI 0.1275
_diffrn_reflns_limit_h_max 12
_diffrn_reflns_limit_h_min -12
_diffrn_reflns_limit_k_max 14
_diffrn_reflns_limit_k_min -14
_diffrn_reflns_limit_l_max 15
_diffrn_reflns_limit_l_min -15
_diffrn_reflns_number 12908
_diffrn_reflns_theta_full 25.41
_diffrn_reflns_theta_max 25.41
_diffrn_reflns_theta_min 1.93
_diffrn_standards_decay_% 0.8
_diffrn_standards_interval_time 530
_diffrn_standards_number 35
_exptl_absorpt_coefficient_mu 0.095
_exptl_absorpt_correction_T_max 0.9960
_exptl_absorpt_correction_T_min 0.9443
_exptl_absorpt_correction_type integration
_exptl_absorpt_process_details 'SHELXTL/XPREP (Bruker, 2001)'
_exptl_crystal_colour colorless
_exptl_crystal_density_diffrn 1.282
_exptl_crystal_density_method 'not measured'
_exptl_crystal_description tabular
_exptl_crystal_F_000 680
_exptl_crystal_id g52nas
_exptl_crystal_preparation
;
The data crystal was mounted using oil (Parantone-N, Exxon) to a
0.3 mm cryo-loop (Hampton Research) with the (0 -1 01) scattering
planes roughly normal to the spindle axis.
;
_exptl_crystal_size_max 0.80
_exptl_crystal_size_mid 0.14
_exptl_crystal_size_min 0.02
_refine_diff_density_max 0.222
_refine_diff_density_min -0.244
_refine_diff_density_rms 0.052
_refine_ls_extinction_method none
_refine_ls_goodness_of_fit_ref 0.994
_refine_ls_hydrogen_treatment mixed
_refine_ls_matrix_type full
_refine_ls_number_parameters 221
_refine_ls_number_reflns 3036
_refine_ls_number_restraints 3
_refine_ls_restrained_S_all 0.994
_refine_ls_R_factor_all 0.1680
_refine_ls_R_factor_gt 0.0596
_refine_ls_shift/su_max 0.000
_refine_ls_shift/su_mean 0.000
_refine_ls_structure_factor_coef Fsqd
_refine_ls_weighting_details 'calc w=1/[\s^2^(Fo^2^)+(0.0482P)^2^+0.0000P] where P=(Fo^2^+2Fc^2^)/3'
_refine_ls_weighting_scheme calc
_refine_ls_wR_factor_gt 0.1013
_refine_ls_wR_factor_ref 0.1288
_reflns_number_gt 1472
_reflns_number_total 3036
_reflns_threshold_expression >2sigma(I)
_cod_data_source_file b817733n.txt
_cod_data_source_block g52nas
_cod_depositor_comments
;
The following automatic conversions were performed:
'_symmetry_cell_setting' value 'Monoclinic' changed to 'monoclinic'
according to '/home/saulius/struct/CIF-dictionaries/cif_core.dic'
dictionary named 'cif_core.dic' version 2.4.1 from 2010-06-29.

Automatic conversion script
Id: cif_fix_enum 1527 2010-12-29 10:47:43Z saulius 
;
_cod_original_sg_symbol_Hall '-P 2ybc '
_cod_original_sg_symbol_H-M 'P 21/c '
_cod_database_code 7104175

loop_
_symmetry_equiv_pos_as_xyz
'x, y, z'
'-x, y+1/2, -z+1/2'
'-x, -y, -z'
'x, -y-1/2, z-1/2'

loop_
_atom_site_label
_atom_site_type_symbol
_atom_site_fract_x
_atom_site_fract_y
_atom_site_fract_z
_atom_site_U_iso_or_equiv
_atom_site_adp_type
_atom_site_occupancy
_atom_site_symmetry_multiplicity
_atom_site_calc_flag
_atom_site_refinement_flags
_atom_site_disorder_assembly
_atom_site_disorder_group
N1 N 0.9658(2) 0.7309(2) 0.24308(18) 0.0285(7) Uani 1 1 d D . .
H1 H 0.995(3) 0.685(2) 0.2916(17) 0.043 Uiso 1 1 d D . .
C2 C 1.0076(3) 0.8395(3) 0.2558(2) 0.0260(8) Uani 1 1 d . . .
N3 N 0.9794(2) 0.9212(2) 0.19283(17) 0.0290(7) Uani 1 1 d . . .
C4 C 0.9037(3) 0.8875(3) 0.1111(2) 0.0270(8) Uani 1 1 d . . .
C5 C 0.8594(3) 0.7798(2) 0.0897(2) 0.0258(8) Uani 1 1 d . . .
C6 C 0.8880(3) 0.6943(3) 0.1608(2) 0.0280(8) Uani 1 1 d . . .
C7 C 0.7848(3) 0.7847(3) -0.0028(2) 0.0300(8) Uani 1 1 d . . .
H7 H 0.7420 0.7236 -0.0360 0.036 Uiso 1 1 calc R . .
C8 C 0.7861(3) 0.8932(3) -0.0350(2) 0.0274(8) Uani 1 1 d . . .
N9 N 0.8590(2) 0.9560(2) 0.03525(19) 0.0295(7) Uani 1 1 d D . .
H9 H 0.868(3) 1.0288(15) 0.031(2) 0.044 Uiso 1 1 d D . .
O10 O 0.8509(2) 0.59472(17) 0.15837(15) 0.0357(6) Uani 1 1 d . . .
O11 O 1.1057(2) 0.69165(18) 0.41190(15) 0.0375(6) Uani 1 1 d . . .
N12 N 1.0870(2) 0.8646(2) 0.34011(19) 0.0311(7) Uani 1 1 d D . .
H12 H 1.109(3) 0.9350(16) 0.341(2) 0.047 Uiso 1 1 d D . .
C13 C 1.1352(3) 0.7920(3) 0.4131(2) 0.0301(8) Uani 1 1 d . . .
C14 C 1.2280(3) 0.8426(3) 0.4933(2) 0.0314(8) Uani 1 1 d . . .
C15 C 1.2694(3) 0.7497(3) 0.5678(2) 0.0462(10) Uani 1 1 d . . .
H15A H 1.1950 0.7192 0.5993 0.069 Uiso 1 1 calc R . .
H15B H 1.3285 0.7808 0.6204 0.069 Uiso 1 1 calc R . .
H15C H 1.3114 0.6896 0.5316 0.069 Uiso 1 1 calc R . .
C16 C 1.1647(3) 0.9378(3) 0.5495(2) 0.0413(9) Uani 1 1 d . . .
H16A H 1.1497 1.0017 0.5036 0.062 Uiso 1 1 calc R . .
H16B H 1.2202 0.9613 0.6075 0.062 Uiso 1 1 calc R . .
H16C H 1.0838 0.9115 0.5734 0.062 Uiso 1 1 calc R . .
C17 C 1.3450(3) 0.8860(3) 0.4413(3) 0.0483(10) Uani 1 1 d . . .
H17A H 1.3203 0.9486 0.3963 0.072 Uiso 1 1 calc R . .
H17B H 1.3806 0.8253 0.4017 0.072 Uiso 1 1 calc R . .
H17C H 1.4088 0.9118 0.4928 0.072 Uiso 1 1 calc R . .
C18 C 0.7221(3) 0.9481(3) -0.1256(2) 0.0306(8) Uani 1 1 d . . .
H18A H 0.7438 0.9058 -0.1867 0.037 Uiso 1 1 calc R . .
H18B H 0.7565 1.0251 -0.1316 0.037 Uiso 1 1 calc R . .
C19 C 0.5812(3) 0.9553(3) -0.1239(2) 0.0366(9) Uani 1 1 d . . .
O20 O 0.5143(2) 0.8959(2) -0.0768(2) 0.0725(9) Uani 1 1 d . . .
O21 O 0.5360(2) 1.03690(19) -0.18570(15) 0.0418(6) Uani 1 1 d . . .
C22 C 0.4007(3) 1.0534(3) -0.1932(3) 0.0549(11) Uani 1 1 d . . .
H22A H 0.3700 1.0734 -0.1261 0.066 Uiso 1 1 calc R . .
H22B H 0.3575 0.9837 -0.2170 0.066 Uiso 1 1 calc R . .
C23 C 0.3736(3) 1.1459(3) -0.2664(3) 0.0679(13) Uani 1 1 d . . .
H23A H 0.2817 1.1559 -0.2766 0.102 Uiso 1 1 calc R . .
H23B H 0.4092 1.1273 -0.3312 0.102 Uiso 1 1 calc R . .
H23C H 0.4120 1.2157 -0.2399 0.102 Uiso 1 1 calc R . .

loop_
_atom_site_aniso_label
_atom_site_aniso_U_11
_atom_site_aniso_U_22
_atom_site_aniso_U_33
_atom_site_aniso_U_23
_atom_site_aniso_U_13
_atom_site_aniso_U_12
N1 0.0387(17) 0.0181(16) 0.0280(16) 0.0019(12) -0.0045(13) -0.0007(13)
C2 0.0273(19) 0.0219(19) 0.0284(18) -0.0013(16) -0.0008(15) -0.0002(16)
N3 0.0362(17) 0.0228(16) 0.0272(15) 0.0030(13) -0.0060(13) 0.0002(13)
C4 0.027(2) 0.0231(19) 0.031(2) 0.0030(15) 0.0010(16) 0.0044(15)
C5 0.031(2) 0.0193(19) 0.0273(18) -0.0005(15) 0.0002(15) -0.0001(15)
C6 0.034(2) 0.0200(19) 0.0302(19) -0.0047(15) 0.0019(16) 0.0018(16)
C7 0.037(2) 0.0202(19) 0.032(2) -0.0048(16) -0.0006(16) -0.0016(16)
C8 0.0282(19) 0.0254(19) 0.0282(19) -0.0038(15) -0.0032(16) -0.0017(16)
N9 0.0386(17) 0.0171(14) 0.0320(15) 0.0031(14) -0.0042(13) -0.0005(15)
O10 0.0471(15) 0.0199(13) 0.0392(13) -0.0015(11) -0.0067(11) -0.0012(11)
O11 0.0500(15) 0.0183(13) 0.0427(13) 0.0061(10) -0.0091(11) -0.0015(11)
N12 0.0397(17) 0.0179(16) 0.0343(16) 0.0027(14) -0.0102(14) -0.0027(14)
C13 0.033(2) 0.025(2) 0.0320(19) -0.0006(17) 0.0039(16) 0.0057(17)
C14 0.034(2) 0.028(2) 0.0312(19) 0.0038(16) -0.0051(16) 0.0027(17)
C15 0.052(2) 0.043(2) 0.042(2) 0.0110(18) -0.0160(18) -0.0006(19)
C16 0.052(2) 0.036(2) 0.035(2) -0.0014(16) -0.0045(18) -0.0030(18)
C17 0.039(2) 0.052(2) 0.054(2) 0.0039(19) 0.0017(19) -0.0033(19)
C18 0.033(2) 0.029(2) 0.0298(19) 0.0011(16) -0.0002(16) -0.0013(17)
C19 0.042(2) 0.032(2) 0.034(2) 0.0055(18) -0.0031(18) -0.001(2)
O20 0.0480(18) 0.079(2) 0.090(2) 0.0483(18) -0.0001(15) -0.0038(15)
O21 0.0399(16) 0.0468(15) 0.0381(14) 0.0120(12) -0.0019(12) 0.0074(13)
C22 0.034(2) 0.076(3) 0.054(2) 0.017(2) -0.0015(19) 0.015(2)
C23 0.058(3) 0.084(3) 0.062(3) 0.029(2) 0.008(2) 0.033(2)

loop_
_atom_type_symbol
_atom_type_description
_atom_type_scat_dispersion_real
_atom_type_scat_dispersion_imag
_atom_type_scat_source
C C 0.0033 0.0016 'International Tables Vol C Tables 4.2.6.8 and 6.1.1.4'
H H 0.0000 0.0000 'International Tables Vol C Tables 4.2.6.8 and 6.1.1.4'
N N 0.0061 0.0033 'International Tables Vol C Tables 4.2.6.8 and 6.1.1.4'
O O 0.0106 0.0060 'International Tables Vol C Tables 4.2.6.8 and 6.1.1.4'

loop_
_exptl_crystal_face_index_h
_exptl_crystal_face_index_k
_exptl_crystal_face_index_l
_exptl_crystal_face_perp_dist
0.00 0.00 1.00 0.0700
0.00 0.00 -1.00 0.0700
0.00 1.00 0.00 0.4000
1.00 0.00 0.00 0.0200
-1.00 0.00 0.00 0.0200
0.00 -1.00 1.00 0.3200
0.00 -1.00 -1.00 0.3800

loop_
_geom_angle_atom_site_label_1
_geom_angle_atom_site_label_2
_geom_angle_atom_site_label_3
_geom_angle
_geom_angle_site_symmetry_1
_geom_angle_site_symmetry_3
_geom_angle_publ_flag
C2 N1 C6 124.1(3) . . ?
C2 N1 H1 114(2) . . ?
C6 N1 H1 122(2) . . ?
N3 C2 N1 124.3(3) . . ?
N3 C2 N12 117.3(3) . . ?
N1 C2 N12 118.4(3) . . ?
C2 N3 C4 112.8(3) . . ?
N9 C4 N3 124.9(3) . . ?
N9 C4 C5 107.7(3) . . ?
N3 C4 C5 127.5(3) . . ?
C4 C5 C6 118.2(3) . . ?
C4 C5 C7 107.7(3) . . ?
C6 C5 C7 134.0(3) . . ?
O10 C6 N1 119.1(3) . . ?
O10 C6 C5 127.9(3) . . ?
N1 C6 C5 113.0(3) . . ?
C8 C7 C5 107.1(3) . . ?
C8 C7 H7 126.5 . . ?
C5 C7 H7 126.5 . . ?
C7 C8 N9 108.4(3) . . ?
C7 C8 C18 130.9(3) . . ?
N9 C8 C18 120.7(3) . . ?
C4 N9 C8 109.2(3) . . ?
C4 N9 H9 127(2) . . ?
C8 N9 H9 123(2) . . ?
C13 N12 C2 127.8(3) . . ?
C13 N12 H12 121(2) . . ?
C2 N12 H12 112(2) . . ?
O11 C13 N12 121.1(3) . . ?
O11 C13 C14 122.9(3) . . ?
N12 C13 C14 116.1(3) . . ?
C13 C14 C15 108.2(3) . . ?
C13 C14 C16 110.4(3) . . ?
C15 C14 C16 109.8(2) . . ?
C13 C14 C17 108.9(2) . . ?
C15 C14 C17 108.8(3) . . ?
C16 C14 C17 110.6(3) . . ?
C14 C15 H15A 109.5 . . ?
C14 C15 H15B 109.5 . . ?
H15A C15 H15B 109.5 . . ?
C14 C15 H15C 109.5 . . ?
H15A C15 H15C 109.5 . . ?
H15B C15 H15C 109.5 . . ?
C14 C16 H16A 109.5 . . ?
C14 C16 H16B 109.5 . . ?
H16A C16 H16B 109.5 . . ?
C14 C16 H16C 109.5 . . ?
H16A C16 H16C 109.5 . . ?
H16B C16 H16C 109.5 . . ?
C14 C17 H17A 109.5 . . ?
C14 C17 H17B 109.5 . . ?
H17A C17 H17B 109.5 . . ?
C14 C17 H17C 109.5 . . ?
H17A C17 H17C 109.5 . . ?
H17B C17 H17C 109.5 . . ?
C8 C18 C19 114.8(3) . . ?
C8 C18 H18A 108.6 . . ?
C19 C18 H18A 108.6 . . ?
C8 C18 H18B 108.6 . . ?
C19 C18 H18B 108.6 . . ?
H18A C18 H18B 107.5 . . ?
O20 C19 O21 122.9(3) . . ?
O20 C19 C18 126.3(3) . . ?
O21 C19 C18 110.8(3) . . ?
C19 O21 C22 117.3(3) . . ?
O21 C22 C23 107.5(3) . . ?
O21 C22 H22A 110.2 . . ?
C23 C22 H22A 110.2 . . ?
O21 C22 H22B 110.2 . . ?
C23 C22 H22B 110.2 . . ?
H22A C22 H22B 108.5 . . ?
C22 C23 H23A 109.5 . . ?
C22 C23 H23B 109.5 . . ?
H23A C23 H23B 109.5 . . ?
C22 C23 H23C 109.5 . . ?
H23A C23 H23C 109.5 . . ?
H23B C23 H23C 109.5 . . ?

loop_
_geom_bond_atom_site_label_1
_geom_bond_atom_site_label_2
_geom_bond_distance
_geom_bond_site_symmetry_2
_geom_bond_publ_flag
N1 C2 1.373(4) . ?
N1 C6 1.396(4) . ?
N1 H1 0.888(17) . ?
C2 N3 1.304(3) . ?
C2 N12 1.390(4) . ?
N3 C4 1.368(3) . ?
C4 N9 1.357(4) . ?
C4 C5 1.388(4) . ?
C5 C6 1.406(4) . ?
C5 C7 1.418(4) . ?
C6 O10 1.248(3) . ?
C7 C8 1.361(4) . ?
C7 H7 0.9500 . ?
C8 N9 1.391(4) . ?
C8 C18 1.492(4) . ?
N9 H9 0.875(17) . ?
O11 C13 1.234(3) . ?
N12 C13 1.372(4) . ?
N12 H12 0.870(17) . ?
C13 C14 1.526(4) . ?
C14 C15 1.528(4) . ?
C14 C16 1.530(4) . ?
C14 C17 1.538(4) . ?
C15 H15A 0.9800 . ?
C15 H15B 0.9800 . ?
C15 H15C 0.9800 . ?
C16 H16A 0.9800 . ?
C16 H16B 0.9800 . ?
C16 H16C 0.9800 . ?
C17 H17A 0.9800 . ?
C17 H17B 0.9800 . ?
C17 H17C 0.9800 . ?
C18 C19 1.493(4) . ?
C18 H18A 0.9900 . ?
C18 H18B 0.9900 . ?
C19 O20 1.199(4) . ?
C19 O21 1.340(4) . ?
O21 C22 1.441(4) . ?
C22 C23 1.483(4) . ?
C22 H22A 0.9900 . ?
C22 H22B 0.9900 . ?
C23 H23A 0.9800 . ?
C23 H23B 0.9800 . ?
C23 H23C 0.9800 . ?

loop_
_geom_hbond_atom_site_label_D
_geom_hbond_atom_site_label_H
_geom_hbond_atom_site_label_A
_geom_hbond_distance_DH
_geom_hbond_distance_HA
_geom_hbond_distance_DA
_geom_hbond_angle_DHA
_geom_hbond_site_symmetry_A
N1 H1 O11 0.888(17) 1.92(2) 2.649(3) 138(3) .
N9 H9 O11 0.875(17) 2.09(2) 2.909(3) 155(3) 2_755
N12 H12 O10 0.870(17) 1.946(18) 2.816(3) 177(3) 2_755

loop_
_geom_torsion_atom_site_label_1
_geom_torsion_atom_site_label_2
_geom_torsion_atom_site_label_3
_geom_torsion_atom_site_label_4
_geom_torsion
_geom_torsion_site_symmetry_1
_geom_torsion_site_symmetry_2
_geom_torsion_site_symmetry_3
_geom_torsion_site_symmetry_4
_geom_torsion_publ_flag
C6 N1 C2 N3 0.3(5) . . . . ?
C6 N1 C2 N12 -178.6(3) . . . . ?
N1 C2 N3 C4 -0.6(4) . . . . ?
N12 C2 N3 C4 178.4(3) . . . . ?
C2 N3 C4 N9 179.0(3) . . . . ?
C2 N3 C4 C5 -1.5(4) . . . . ?
N9 C4 C5 C6 -176.7(3) . . . . ?
N3 C4 C5 C6 3.7(5) . . . . ?
N9 C4 C5 C7 -0.2(3) . . . . ?
N3 C4 C5 C7 -179.8(3) . . . . ?
C2 N1 C6 O10 -177.1(3) . . . . ?
C2 N1 C6 C5 1.8(4) . . . . ?
C4 C5 C6 O10 175.3(3) . . . . ?
C7 C5 C6 O10 0.0(6) . . . . ?
C4 C5 C6 N1 -3.5(4) . . . . ?
C7 C5 C6 N1 -178.8(3) . . . . ?
C4 C5 C7 C8 0.3(3) . . . . ?
C6 C5 C7 C8 176.0(3) . . . . ?
C5 C7 C8 N9 -0.3(3) . . . . ?
C5 C7 C8 C18 -178.4(3) . . . . ?
N3 C4 N9 C8 179.7(3) . . . . ?
C5 C4 N9 C8 0.0(3) . . . . ?
C7 C8 N9 C4 0.2(3) . . . . ?
C18 C8 N9 C4 178.5(3) . . . . ?
N3 C2 N12 C13 -176.0(3) . . . . ?
N1 C2 N12 C13 3.0(5) . . . . ?
C2 N12 C13 O11 -3.2(5) . . . . ?
C2 N12 C13 C14 175.8(3) . . . . ?
O11 C13 C14 C15 -1.7(4) . . . . ?
N12 C13 C14 C15 179.3(3) . . . . ?
O11 C13 C14 C16 -122.0(3) . . . . ?
N12 C13 C14 C16 59.1(3) . . . . ?
O11 C13 C14 C17 116.4(3) . . . . ?
N12 C13 C14 C17 -62.6(3) . . . . ?
C7 C8 C18 C19 68.4(4) . . . . ?
N9 C8 C18 C19 -109.5(3) . . . . ?
C8 C18 C19 O20 -23.7(5) . . . . ?
C8 C18 C19 O21 158.2(3) . . . . ?
O20 C19 O21 C22 1.1(5) . . . . ?
C18 C19 O21 C22 179.3(3) . . . . ?
C19 O21 C22 C23 -179.1(3) . . . . ?

loop_
_cod_related_entry_id
_cod_related_entry_database
_cod_related_entry_code
1 ChemSpider 30653102
